data_4343245
loop_
_publ_author_name
'Thalangamaarachchige, Vidura D.'
'Unruh, Daniel K.'
'Cordes, David B.'
'Krempner, Clemens'

_publ_section_title
;
 Synthesis, structure, and reactivity of zwitterionic divalent rare-Earth
 metal silanides.
;
_journal_issue 9
_journal_name_full 'Inorganic chemistry'
_journal_page_first 4189
_journal_page_last 4191
_journal_paper_doi 10.1021/acs.inorgchem.5b00542
_journal_volume 54
_journal_year 2015
_chemical_formula_moiety 'C54 H84 B2 O6 Si8 Yb, 2(C4 H8 O)'
_chemical_formula_sum 'C62 H100 B2 O8 Si8 Yb'
_chemical_formula_weight 1392.79
_chemical_name_systematic
;
 ?
;
_space_group_crystal_system monoclinic
_space_group_IT_number 14
_space_group_name_Hall '-P 2yn'
_space_group_name_H-M_alt 'P 1 21/n 1'
_symmetry_space_group_name_Hall '-P 2yn'
_symmetry_space_group_name_H-M 'P 1 21/n 1'
_atom_sites_solution_hydrogens geom
_atom_sites_solution_primary dual
_atom_sites_solution_secondary difmap
_audit_creation_method SHELXL-2014
_cell_angle_alpha 90
_cell_angle_beta 93.8720(12)
_cell_angle_gamma 90
_cell_formula_units_Z 2
_cell_length_a 12.6349(13)
_cell_length_b 20.318(2)
_cell_length_c 13.6729(14)
_cell_measurement_reflns_used 9931
_cell_measurement_temperature 100(2)
_cell_measurement_theta_max 27.64
_cell_measurement_theta_min 2.27
_cell_volume 3502.0(6)
_computing_cell_refinement 'Bruker SAINT'
_computing_data_collection 'Bruker APEX2'
_computing_data_reduction 'Bruker SAINT'
_computing_structure_refinement 'SHELXL-2014 (Sheldrick 2014)'
_computing_structure_solution 'SHELXS-97 (Sheldrick 2008)'
_diffrn_ambient_temperature 100(2)
_diffrn_measured_fraction_theta_full 1.000
_diffrn_measured_fraction_theta_max 0.997
_diffrn_measurement_device_type 'Bruker SMART APEX-II CCD'
_diffrn_measurement_method '\w scans'
_diffrn_radiation_monochromator graphite
_diffrn_radiation_source 'fine-focus sealed tube'
_diffrn_radiation_type MoK\a
_diffrn_radiation_wavelength 0.71073
_diffrn_reflns_av_R_equivalents 0.0433
_diffrn_reflns_av_unetI/netI 0.0355
_diffrn_reflns_laue_measured_fraction_full 1.000
_diffrn_reflns_laue_measured_fraction_max 0.997
_diffrn_reflns_limit_h_max 16
_diffrn_reflns_limit_h_min -16
_diffrn_reflns_limit_k_max 26
_diffrn_reflns_limit_k_min -26
_diffrn_reflns_limit_l_max 17
_diffrn_reflns_limit_l_min -18
_diffrn_reflns_number 42929
_diffrn_reflns_point_group_measured_fraction_full 1.000
_diffrn_reflns_point_group_measured_fraction_max 0.997
_diffrn_reflns_theta_full 25.242
_diffrn_reflns_theta_max 27.986
_diffrn_reflns_theta_min 1.798
_exptl_absorpt_coefficient_mu 1.521
_exptl_absorpt_correction_T_max 0.7456
_exptl_absorpt_correction_T_min 0.6835
_exptl_absorpt_correction_type multi-scan
_exptl_absorpt_process_details SADABS
_exptl_crystal_colour yellow
_exptl_crystal_density_diffrn 1.321
_exptl_crystal_description prism
_exptl_crystal_F_000 1456
_exptl_crystal_size_max 0.230
_exptl_crystal_size_mid 0.230
_exptl_crystal_size_min 0.080
_refine_diff_density_max 0.763
_refine_diff_density_min -0.306
_refine_diff_density_rms 0.082
_refine_ls_extinction_method none
_refine_ls_goodness_of_fit_ref 1.012
_refine_ls_hydrogen_treatment constr
_refine_ls_matrix_type full
_refine_ls_number_parameters 386
_refine_ls_number_reflns 8419
_refine_ls_number_restraints 0
_refine_ls_restrained_S_all 1.012
_refine_ls_R_factor_all 0.0356
_refine_ls_R_factor_gt 0.0251
_refine_ls_shift/su_max 0.001
_refine_ls_shift/su_mean 0.000
_refine_ls_structure_factor_coef Fsqd
_refine_ls_weighting_details 'w=1/[\s^2^(Fo^2^)+(0.0243P)^2^+1.6506P] where P=(Fo^2^+2Fc^2^)/3'
_refine_ls_weighting_scheme calc
_refine_ls_wR_factor_gt 0.0535
_refine_ls_wR_factor_ref 0.0582
_reflns_Friedel_coverage 0.000
_reflns_number_gt 6981
_reflns_number_total 8419
_reflns_threshold_expression 'I > 2\s(I)'
_cod_data_source_file ic5b00542_si_002.cif
_cod_data_source_block Yb-4
_cod_database_code 4343245
_shelx_space_group_comment
;
The symmetry employed for this shelxl refinement is uniquely defined
by the following loop, which should always be used as a source of
symmetry information in preference to the above space-group names.
They are only intended as comments.
;
_shelx_estimated_absorpt_t_min 0.721
_shelx_estimated_absorpt_t_max 0.888
_shelxl_version_number 2014-3

loop_
_space_group_symop_operation_xyz
'x, y, z'
'-x+1/2, y+1/2, -z+1/2'
'-x, -y, -z'
'x-1/2, -y-1/2, z-1/2'

loop_
_atom_site_label
_atom_site_type_symbol
_atom_site_fract_x
_atom_site_fract_y
_atom_site_fract_z
_atom_site_U_iso_or_equiv
_atom_site_adp_type
_atom_site_occupancy
_atom_site_site_symmetry_order
_atom_site_calc_flag
_atom_site_refinement_flags_posn
_atom_site_refinement_flags_adp
_atom_site_refinement_flags_occupancy
_atom_site_disorder_assembly
_atom_site_disorder_group
Yb1 Yb 0.5000 0.5000 0.5000 0.01117(4) Uani 1 2 d S . P . .
Si1 Si 0.31771(4) 0.35738(3) 0.36169(4) 0.01048(11) Uani 1 1 d . . . . .
Si2 Si 0.40388(4) 0.32672(3) 0.51176(4) 0.01164(11) Uani 1 1 d . . . . .
Si3 Si 0.45676(4) 0.39869(3) 0.27492(4) 0.01282(12) Uani 1 1 d . . . . .
Si4 Si 0.22634(4) 0.45173(3) 0.40640(4) 0.01233(11) Uani 1 1 d . . . . .
O1 O 0.50191(11) 0.38384(7) 0.53835(10) 0.0135(3) Uani 1 1 d . . . . .
O2 O 0.49356(11) 0.47267(7) 0.32696(10) 0.0153(3) Uani 1 1 d . . . . .
O3 O 0.30639(11) 0.49240(6) 0.49293(10) 0.0143(3) Uani 1 1 d . . . . .
O4 O 0.78749(15) 0.53821(11) 0.20323(16) 0.0520(6) Uani 1 1 d . . . . .
C1 C 0.21138(15) 0.22121(10) 0.36368(15) 0.0132(4) Uani 1 1 d . . . . .
C2 C 0.29112(16) 0.25902(9) 0.19365(15) 0.0132(4) Uani 1 1 d . . . . .
C3 C 0.11076(16) 0.31530(10) 0.25321(15) 0.0147(4) Uani 1 1 d . . . . .
C4 C 0.16537(16) 0.23227(10) 0.45273(15) 0.0165(4) Uani 1 1 d . . . . .
H4 H 0.1444 0.2758 0.4678 0.020 Uiso 1 1 calc R U . . .
C5 C 0.14899(18) 0.18287(11) 0.51971(16) 0.0214(5) Uani 1 1 d . . . . .
H5 H 0.1167 0.1928 0.5787 0.026 Uiso 1 1 calc R U . . .
C6 C 0.17971(18) 0.11877(11) 0.50064(16) 0.0225(5) Uani 1 1 d . . . . .
H6 H 0.1698 0.0846 0.5466 0.027 Uiso 1 1 calc R U . . .
C7 C 0.22492(18) 0.10552(11) 0.41372(16) 0.0210(5) Uani 1 1 d . . . . .
H7 H 0.2464 0.0619 0.3997 0.025 Uiso 1 1 calc R U . . .
C8 C 0.23933(17) 0.15564(10) 0.34643(15) 0.0171(4) Uani 1 1 d . . . . .
H8 H 0.2693 0.1450 0.2865 0.021 Uiso 1 1 calc R U . . .
C9 C 0.39091(16) 0.22860(10) 0.20786(15) 0.0158(4) Uani 1 1 d . . . . .
H9 H 0.4211 0.2236 0.2730 0.019 Uiso 1 1 calc R U . . .
C10 C 0.44710(18) 0.20566(11) 0.13151(16) 0.0207(5) Uani 1 1 d . . . . .
H10 H 0.5142 0.1853 0.1449 0.025 Uiso 1 1 calc R U . . .
C11 C 0.40591(18) 0.21232(11) 0.03553(16) 0.0227(5) Uani 1 1 d . . . . .
H11 H 0.4439 0.1962 -0.0172 0.027 Uiso 1 1 calc R U . . .
C12 C 0.30888(18) 0.24266(11) 0.01771(16) 0.0213(5) Uani 1 1 d . . . . .
H12 H 0.2801 0.2480 -0.0478 0.026 Uiso 1 1 calc R U . . .
C13 C 0.25288(17) 0.26545(10) 0.09529(15) 0.0166(4) Uani 1 1 d . . . . .
H13 H 0.1862 0.2862 0.0811 0.020 Uiso 1 1 calc R U . . .
C14 C 0.10484(18) 0.37158(10) 0.19372(16) 0.0199(5) Uani 1 1 d . . . . .
H14 H 0.1688 0.3898 0.1727 0.024 Uiso 1 1 calc R U . . .
C15 C 0.00913(19) 0.40194(11) 0.16409(18) 0.0278(6) Uani 1 1 d . . . . .
H15 H 0.0086 0.4396 0.1230 0.033 Uiso 1 1 calc R U . . .
C16 C -0.08541(19) 0.37712(12) 0.19467(19) 0.0296(6) Uani 1 1 d . . . . .
H16 H -0.1508 0.3981 0.1758 0.036 Uiso 1 1 calc R U . . .
C17 C -0.08333(18) 0.32172(12) 0.25261(17) 0.0258(5) Uani 1 1 d . . . . .
H17 H -0.1476 0.3043 0.2740 0.031 Uiso 1 1 calc R U . . .
C18 C 0.01301(17) 0.29095(11) 0.28004(15) 0.0184(4) Uani 1 1 d . . . . .
H18 H 0.0123 0.2520 0.3184 0.022 Uiso 1 1 calc R U . . .
C19 C 0.10120(17) 0.42901(11) 0.46320(17) 0.0209(5) Uani 1 1 d . . . . .
H19A H 0.0525 0.4078 0.4140 0.031 Uiso 1 1 calc R U . . .
H19B H 0.0679 0.4688 0.4877 0.031 Uiso 1 1 calc R U . . .
H19C H 0.1174 0.3986 0.5177 0.031 Uiso 1 1 calc R U . . .
C20 C 0.19400(19) 0.51444(10) 0.30932(17) 0.0220(5) Uani 1 1 d . . . . .
H20A H 0.2571 0.5232 0.2734 0.033 Uiso 1 1 calc R U . . .
H20B H 0.1710 0.5552 0.3397 0.033 Uiso 1 1 calc R U . . .
H20C H 0.1369 0.4979 0.2638 0.033 Uiso 1 1 calc R U . . .
C21 C 0.41682(18) 0.41502(11) 0.14321(15) 0.0196(5) Uani 1 1 d . . . . .
H21A H 0.3940 0.3738 0.1110 0.029 Uiso 1 1 calc R U . . .
H21B H 0.4773 0.4331 0.1109 0.029 Uiso 1 1 calc R U . . .
H21C H 0.3582 0.4467 0.1386 0.029 Uiso 1 1 calc R U . . .
C22 C 0.57997(16) 0.34714(11) 0.28310(16) 0.0185(5) Uani 1 1 d . . . . .
H22A H 0.6012 0.3382 0.3521 0.028 Uiso 1 1 calc R U . . .
H22B H 0.6371 0.3708 0.2530 0.028 Uiso 1 1 calc R U . . .
H22C H 0.5661 0.3055 0.2485 0.028 Uiso 1 1 calc R U . . .
C23 C 0.46736(17) 0.24448(10) 0.50310(15) 0.0166(4) Uani 1 1 d . . . . .
H23A H 0.4136 0.2119 0.4815 0.025 Uiso 1 1 calc R U . . .
H23B H 0.4997 0.2319 0.5675 0.025 Uiso 1 1 calc R U . . .
H23C H 0.5222 0.2464 0.4558 0.025 Uiso 1 1 calc R U . . .
C24 C 0.32110(17) 0.32762(10) 0.62008(15) 0.0171(4) Uani 1 1 d . . . . .
H24A H 0.2836 0.3698 0.6226 0.026 Uiso 1 1 calc R U . . .
H24B H 0.3669 0.3219 0.6802 0.026 Uiso 1 1 calc R U . . .
H24C H 0.2694 0.2916 0.6142 0.026 Uiso 1 1 calc R U . . .
C25 C 0.25721(18) 0.54197(11) 0.55125(17) 0.0222(5) Uani 1 1 d . . . . .
H25A H 0.2209 0.5205 0.6038 0.033 Uiso 1 1 calc R U . . .
H25B H 0.2057 0.5671 0.5095 0.033 Uiso 1 1 calc R U . . .
H25C H 0.3118 0.5718 0.5799 0.033 Uiso 1 1 calc R U . . .
C26 C 0.5566(2) 0.51615(11) 0.26960(17) 0.0237(5) Uani 1 1 d . . . . .
H26A H 0.5907 0.5497 0.3126 0.036 Uiso 1 1 calc R U . . .
H26B H 0.5106 0.5376 0.2186 0.036 Uiso 1 1 calc R U . . .
H26C H 0.6111 0.4905 0.2390 0.036 Uiso 1 1 calc R U . . .
C27 C 0.58400(17) 0.36727(10) 0.61348(16) 0.0204(5) Uani 1 1 d . . . . .
H27A H 0.6415 0.3438 0.5837 0.031 Uiso 1 1 calc R U . . .
H27B H 0.5541 0.3391 0.6629 0.031 Uiso 1 1 calc R U . . .
H27C H 0.6119 0.4077 0.6447 0.031 Uiso 1 1 calc R U . . .
B1 B 0.22390(18) 0.28118(11) 0.28587(16) 0.0118(4) Uani 1 1 d . . . . .
C28 C 0.8909(2) 0.55719(14) 0.23620(19) 0.0373(6) Uani 1 1 d . . . . .
H28A H 0.9331 0.5182 0.2580 0.045 Uiso 1 1 calc R U . . .
H28B H 0.8887 0.5881 0.2920 0.045 Uiso 1 1 calc R U . . .
C29 C 0.9399(2) 0.59008(15) 0.1515(2) 0.0462(8) Uani 1 1 d . . . . .
H29A H 0.9969 0.6210 0.1744 0.055 Uiso 0.399(9) 1 calc R U P A 1
H29B H 0.9686 0.5575 0.1065 0.055 Uiso 0.399(9) 1 calc R U P A 1
H29C H 1.0098 0.5706 0.1399 0.055 Uiso 0.601(9) 1 calc R U P A 2
H29D H 0.9486 0.6380 0.1629 0.055 Uiso 0.601(9) 1 calc R U P A 2
C30 C 0.7584(3) 0.57119(18) 0.1144(3) 0.0651(11) Uani 1 1 d . . . . .
H30A H 0.6896 0.5942 0.1173 0.078 Uiso 0.399(9) 1 calc R U P A 1
H30B H 0.7546 0.5405 0.0580 0.078 Uiso 0.399(9) 1 calc R U P A 1
H30C H 0.7300 0.6155 0.1273 0.078 Uiso 0.601(9) 1 calc R U P A 2
H30D H 0.7040 0.5459 0.0747 0.078 Uiso 0.601(9) 1 calc R U P A 2
C32 C 0.8547(6) 0.6224(4) 0.1087(7) 0.044(3) Uani 0.399(9) 1 d . . P A 1
H32A H 0.8664 0.6335 0.0398 0.053 Uiso 0.399(9) 1 calc R U P A 1
H32B H 0.8405 0.6633 0.1447 0.053 Uiso 0.399(9) 1 calc R U P A 1
C31 C 0.8567(5) 0.5758(4) 0.0639(4) 0.0517(19) Uani 0.601(9) 1 d . . P A 2
H31A H 0.8536 0.6122 0.0156 0.062 Uiso 0.601(9) 1 calc R U P A 2
H31B H 0.8724 0.5341 0.0304 0.062 Uiso 0.601(9) 1 calc R U P A 2

loop_
_atom_site_aniso_label
_atom_site_aniso_U_11
_atom_site_aniso_U_22
_atom_site_aniso_U_33
_atom_site_aniso_U_23
_atom_site_aniso_U_13
_atom_site_aniso_U_12
Yb1 0.01154(6) 0.00944(6) 0.01239(6) -0.00102(5) -0.00015(4) -0.00014(5)
Si1 0.0105(3) 0.0105(3) 0.0104(3) -0.0004(2) 0.0000(2) 0.0004(2)
Si2 0.0126(3) 0.0101(3) 0.0119(3) 0.0005(2) -0.0014(2) 0.0005(2)
Si3 0.0132(3) 0.0138(3) 0.0116(3) -0.0017(2) 0.0018(2) -0.0016(2)
Si4 0.0107(3) 0.0098(3) 0.0162(3) -0.0004(2) -0.0006(2) 0.0010(2)
O1 0.0130(7) 0.0113(7) 0.0153(7) 0.0008(6) -0.0049(6) 0.0005(5)
O2 0.0186(8) 0.0139(7) 0.0138(7) -0.0011(6) 0.0039(6) -0.0039(6)
O3 0.0126(7) 0.0139(7) 0.0162(7) -0.0037(6) 0.0002(6) 0.0012(6)
O4 0.0300(11) 0.0607(14) 0.0657(15) 0.0340(12) 0.0066(10) -0.0078(10)
C1 0.0111(10) 0.0150(10) 0.0133(10) -0.0017(8) -0.0017(8) -0.0034(8)
C2 0.0149(10) 0.0091(9) 0.0158(10) -0.0007(8) 0.0014(8) -0.0028(8)
C3 0.0158(10) 0.0142(10) 0.0137(10) -0.0046(8) -0.0032(8) 0.0000(8)
C4 0.0165(11) 0.0137(10) 0.0195(11) -0.0010(8) 0.0027(9) 0.0002(8)
C5 0.0234(12) 0.0239(12) 0.0173(11) 0.0007(9) 0.0053(9) -0.0023(9)
C6 0.0279(13) 0.0178(11) 0.0217(12) 0.0070(9) 0.0022(10) -0.0044(9)
C7 0.0267(12) 0.0122(10) 0.0241(12) -0.0002(9) 0.0021(10) -0.0009(9)
C8 0.0203(11) 0.0148(10) 0.0163(11) -0.0034(8) 0.0020(9) -0.0009(8)
C9 0.0174(11) 0.0143(10) 0.0155(10) 0.0012(8) 0.0007(8) -0.0007(8)
C10 0.0190(11) 0.0176(11) 0.0261(12) 0.0004(9) 0.0063(9) 0.0022(9)
C11 0.0251(12) 0.0241(12) 0.0199(11) -0.0052(9) 0.0098(9) -0.0038(10)
C12 0.0271(12) 0.0239(12) 0.0129(10) -0.0022(9) 0.0012(9) -0.0084(10)
C13 0.0164(11) 0.0169(10) 0.0162(10) 0.0005(8) 0.0002(8) -0.0044(8)
C14 0.0189(11) 0.0172(11) 0.0225(11) -0.0028(9) -0.0061(9) -0.0020(9)
C15 0.0298(13) 0.0185(12) 0.0329(14) -0.0014(10) -0.0135(11) 0.0046(10)
C16 0.0181(12) 0.0295(13) 0.0393(15) -0.0102(11) -0.0128(11) 0.0096(10)
C17 0.0158(11) 0.0334(14) 0.0276(13) -0.0134(11) -0.0016(9) 0.0015(10)
C18 0.0174(11) 0.0209(11) 0.0167(11) -0.0060(9) 0.0000(9) 0.0010(9)
C19 0.0149(11) 0.0186(11) 0.0298(13) -0.0049(9) 0.0049(9) 0.0017(9)
C20 0.0240(12) 0.0136(11) 0.0271(12) 0.0023(9) -0.0075(10) 0.0005(8)
C21 0.0243(12) 0.0201(11) 0.0145(11) -0.0003(9) 0.0020(9) -0.0043(9)
C22 0.0147(10) 0.0191(11) 0.0221(11) -0.0054(9) 0.0036(9) -0.0010(8)
C23 0.0185(10) 0.0142(10) 0.0161(10) 0.0001(8) -0.0054(9) 0.0022(8)
C24 0.0187(11) 0.0181(11) 0.0141(10) 0.0004(8) -0.0010(8) -0.0015(8)
C25 0.0199(11) 0.0198(11) 0.0271(12) -0.0112(9) 0.0029(9) 0.0007(9)
C26 0.0326(13) 0.0198(12) 0.0200(11) -0.0026(9) 0.0102(10) -0.0116(9)
C27 0.0193(11) 0.0154(11) 0.0249(12) 0.0009(9) -0.0108(9) -0.0001(9)
B1 0.0137(11) 0.0104(10) 0.0112(11) -0.0014(8) -0.0009(9) -0.0003(9)
C28 0.0435(17) 0.0417(16) 0.0273(14) -0.0060(12) 0.0079(12) -0.0073(13)
C29 0.0435(18) 0.0440(18) 0.0520(19) 0.0058(15) 0.0103(15) -0.0200(14)
C30 0.046(2) 0.068(2) 0.080(3) 0.037(2) -0.0094(18) -0.0071(17)
C32 0.041(4) 0.040(5) 0.052(5) 0.027(4) 0.009(4) 0.001(4)
C31 0.067(4) 0.057(4) 0.033(3) 0.018(3) 0.012(3) 0.007(3)

loop_
_atom_type_symbol
_atom_type_description
_atom_type_scat_dispersion_real
_atom_type_scat_dispersion_imag
_atom_type_scat_source
C C 0.0033 0.0016 'International Tables Vol C Tables 4.2.6.8 and 6.1.1.4'
H H 0.0000 0.0000 'International Tables Vol C Tables 4.2.6.8 and 6.1.1.4'
B B 0.0013 0.0007 'International Tables Vol C Tables 4.2.6.8 and 6.1.1.4'
O O 0.0106 0.0060 'International Tables Vol C Tables 4.2.6.8 and 6.1.1.4'
Si Si 0.0817 0.0704 'International Tables Vol C Tables 4.2.6.8 and 6.1.1.4'
Yb Yb -0.3850 5.5486 'International Tables Vol C Tables 4.2.6.8 and 6.1.1.4'

loop_
_geom_angle_atom_site_label_1
_geom_angle_atom_site_label_2
_geom_angle_atom_site_label_3
_geom_angle
_geom_angle_site_symmetry_1
_geom_angle_site_symmetry_3
O1 Yb1 O1 180.0 . 3_666
O1 Yb1 O2 89.27(5) . .
O1 Yb1 O2 90.73(5) 3_666 .
O1 Yb1 O2 90.73(5) . 3_666
O1 Yb1 O2 89.27(5) 3_666 3_666
O2 Yb1 O2 180.0 . 3_666
O1 Yb1 O3 86.69(4) . .
O1 Yb1 O3 93.31(4) 3_666 .
O2 Yb1 O3 88.82(5) . .
O2 Yb1 O3 91.18(5) 3_666 .
O1 Yb1 O3 93.31(4) . 3_666
O1 Yb1 O3 86.69(4) 3_666 3_666
O2 Yb1 O3 91.18(5) . 3_666
O2 Yb1 O3 88.82(5) 3_666 3_666
O3 Yb1 O3 180.0 . 3_666
B1 Si1 Si4 116.48(7) . .
B1 Si1 Si3 114.71(7) . .
Si4 Si1 Si3 103.83(3) . .
B1 Si1 Si2 115.81(6) . .
Si4 Si1 Si2 101.38(3) . .
Si3 Si1 Si2 102.65(3) . .
O1 Si2 C23 108.20(8) . .
O1 Si2 C24 105.04(8) . .
C23 Si2 C24 109.01(10) . .
O1 Si2 Si1 106.96(5) . .
C23 Si2 Si1 111.11(7) . .
C24 Si2 Si1 116.08(7) . .
O2 Si3 C21 107.01(9) . .
O2 Si3 C22 105.34(9) . .
C21 Si3 C22 109.05(10) . .
O2 Si3 Si1 107.21(5) . .
C21 Si3 Si1 112.91(7) . .
C22 Si3 Si1 114.74(7) . .
O3 Si4 C20 104.61(9) . .
O3 Si4 C19 107.99(9) . .
C20 Si4 C19 108.31(11) . .
O3 Si4 Si1 107.24(5) . .
C20 Si4 Si1 117.50(8) . .
C19 Si4 Si1 110.67(7) . .
C27 O1 Si2 117.66(12) . .
C27 O1 Yb1 112.13(11) . .
Si2 O1 Yb1 128.10(7) . .
C26 O2 Si3 116.88(13) . .
C26 O2 Yb1 113.79(12) . .
Si3 O2 Yb1 126.57(7) . .
C25 O3 Si4 117.33(13) . .
C25 O3 Yb1 113.51(11) . .
Si4 O3 Yb1 126.79(7) . .
C28 O4 C30 109.1(2) . .
C8 C1 C4 114.97(19) . .
C8 C1 B1 124.26(18) . .
C4 C1 B1 120.69(18) . .
C13 C2 C9 114.88(19) . .
C13 C2 B1 123.47(18) . .
C9 C2 B1 121.58(18) . .
C18 C3 C14 115.22(19) . .
C18 C3 B1 123.50(19) . .
C14 C3 B1 121.27(19) . .
C5 C4 C1 123.2(2) . .
C4 C5 C6 120.0(2) . .
C7 C6 C5 118.8(2) . .
C6 C7 C8 120.4(2) . .
C7 C8 C1 122.5(2) . .
C10 C9 C2 123.1(2) . .
C9 C10 C11 120.2(2) . .
C12 C11 C10 118.9(2) . .
C11 C12 C13 120.3(2) . .
C12 C13 C2 122.6(2) . .
C15 C14 C3 122.7(2) . .
C16 C15 C14 120.0(2) . .
C17 C16 C15 119.2(2) . .
C16 C17 C18 120.2(2) . .
C17 C18 C3 122.6(2) . .
C3 B1 C2 113.58(17) . .
C3 B1 C1 112.07(17) . .
C2 B1 C1 112.11(16) . .
C3 B1 Si1 105.61(13) . .
C2 B1 Si1 105.67(13) . .
C1 B1 Si1 107.16(13) . .
O4 C28 C29 107.3(2) . .
C32 C29 C28 101.0(4) . .
C28 C29 C31 102.5(3) . .
O4 C30 C31 104.9(3) . .
O4 C30 C32 101.2(3) . .
C29 C32 C30 104.3(5) . .
C30 C31 C29 101.4(4) . .

loop_
_geom_bond_atom_site_label_1
_geom_bond_atom_site_label_2
_geom_bond_distance
Yb1 O1 2.4174(14)
Yb1 O2 2.4263(14)
Yb1 O3 2.4465(14)
Si1 B1 2.170(2)
Si1 Si4 2.3402(8)
Si1 Si3 2.3409(8)
Si1 Si2 2.3414(8)
Si2 O1 1.7182(14)
Si2 C23 1.861(2)
Si2 C24 1.870(2)
Si3 O2 1.7138(15)
Si3 C21 1.867(2)
Si3 C22 1.873(2)
Si4 O3 1.7158(15)
Si4 C20 1.865(2)
Si4 C19 1.866(2)
O1 C27 1.449(2)
O2 C26 1.454(2)
O3 C25 1.450(2)
O4 C28 1.407(3)
O4 C30 1.414(4)
C1 C8 1.402(3)
C1 C4 1.402(3)
C1 B1 1.632(3)
C2 C13 1.404(3)
C2 C9 1.406(3)
C2 B1 1.630(3)
C3 C18 1.402(3)
C3 C14 1.402(3)
C3 B1 1.624(3)
C4 C5 1.384(3)
C5 C6 1.389(3)
C6 C7 1.379(3)
C7 C8 1.393(3)
C9 C10 1.382(3)
C10 C11 1.385(3)
C11 C12 1.379(3)
C12 C13 1.393(3)
C14 C15 1.393(3)
C15 C16 1.387(3)
C16 C17 1.376(3)
C17 C18 1.397(3)
C28 C29 1.505(4)
C29 C32 1.359(8)
C29 C31 1.568(7)
C30 C31 1.463(6)
C30 C32 1.606(8)
